data_4127191
loop_
_publ_author_name
'Mao, Lingling'
'Ke, Weijun'
'Pedesseau, Laurent'
'Wu, Yilei'
'Katan, Claudine'
'Even, Jacky'
'Wasielewski, Michael R.'
'Stoumpos, Constantinos C.'
'Kanatzidis, Mercouri G.'

_publ_section_title
;
 Hybrid Dion-Jacobson 2D Lead Iodide Perovskites.
;
_journal_name_full 'Journal of the American Chemical Society'
_journal_paper_doi 10.1021/jacs.8b00542
_journal_year 2018
_chemical_formula_sum 'C7 H22 I7 N3 Pb2'
_chemical_formula_weight 1451
_chemical_name_systematic ' ?'
_space_group_IT_number 9
_symmetry_cell_setting monoclinic
_symmetry_space_group_name_Hall 'I -2yc'
_symmetry_space_group_name_H-M 'I 1 c 1'
_cell_angle_alpha 90
_cell_angle_beta 90
_cell_angle_gamma 90
_cell_formula_units_Z 4
_cell_length_a 8.8581(11)
_cell_length_b 8.8607(4)
_cell_length_c 33.4749(5)
_cell_measurement_reflns_used 6574
_cell_measurement_temperature 250
_cell_measurement_theta_max 28.364
_cell_measurement_theta_min 2.434
_cell_volume 2627.4(3)
_diffrn_ambient_temperature 250
_diffrn_measured_fraction_theta_full 1
_diffrn_measured_fraction_theta_max 1
_diffrn_measurement_device 'four-circle diffractometer'
_diffrn_measurement_device_type 'Bruker CCD'
_diffrn_radiation_monochromator graphite
_diffrn_radiation_probe x-ray
_diffrn_radiation_source 'X-ray tube'
_diffrn_radiation_type 'Mo K\a'
_diffrn_radiation_wavelength 0.71073
_diffrn_reflns_av_R_equivalents 0.0202
_diffrn_reflns_av_unetI/netI 0.0246
_diffrn_reflns_limit_h_max 11
_diffrn_reflns_limit_h_min -10
_diffrn_reflns_limit_k_max 10
_diffrn_reflns_limit_k_min -11
_diffrn_reflns_limit_l_max 44
_diffrn_reflns_limit_l_min -44
_diffrn_reflns_number 11933
_diffrn_reflns_theta_full 28.39
_diffrn_reflns_theta_max 28.39
_diffrn_reflns_theta_min 2.38
_exptl_absorpt_coefficient_mu 21.019
_exptl_absorpt_correction_T_max 0.75345
_exptl_absorpt_correction_T_min 0.54240
_exptl_absorpt_correction_type numerical
_exptl_crystal_colour red
_exptl_crystal_density_diffrn 3.6681
_exptl_crystal_description plate
_exptl_crystal_F_000 2480
_exptl_crystal_size_max 0.059
_exptl_crystal_size_mid 0.055
_exptl_crystal_size_min 0.036
_refine_diff_density_max 1.44
_refine_diff_density_min -1.23
_refine_ls_abs_structure_details '  2038 of Friedel pairs used in the refinement'
_refine_ls_abs_structure_Flack 0.500(12)
_refine_ls_extinction_coef 350(60)
_refine_ls_extinction_method 'B-C type 1 Gaussian isotropic (Becker & Coppens, 1974)'
_refine_ls_goodness_of_fit_gt 2.41
_refine_ls_goodness_of_fit_ref 2.29
_refine_ls_hydrogen_treatment constr
_refine_ls_number_constraints 98
_refine_ls_number_parameters 115
_refine_ls_number_reflns 4422
_refine_ls_number_restraints 17
_refine_ls_R_factor_all 0.0365
_refine_ls_R_factor_gt 0.0323
_refine_ls_shift/su_max 0.0493
_refine_ls_shift/su_mean 0.0050
_refine_ls_structure_factor_coef Fsqd
_refine_ls_weighting_details w=1/(\s^2^(I)+0.0004I^2^)
_refine_ls_weighting_scheme sigma
_refine_ls_wR_factor_gt 0.0922
_refine_ls_wR_factor_ref 0.0941
_reflns_number_gt 3845
_reflns_number_total 4422
_reflns_threshold_expression I>2\s(I)
_cod_data_source_file ja8b00542_si_002.cif
_cod_data_source_block 3ampPb2I7
_cod_depositor_comments
;
The following automatic conversions were performed:

'_diffrn_radiation_probe' value 'X-ray' changed to 'x-ray' according
to
/home/data/users/saulius/crontab/automatic-downloads/rss-feeds/ACS/lib/dictionaries/cif_core.dic
dictionary named 'cif_core.dic' version 2.4.2 from 2011-04-26.

Automatic conversion script
Id: cif_fix_values 4973 2017-02-22 13:04:09Z antanas 
;
_cod_original_sg_symbol_Hall Ic
_cod_original_sg_symbol_H-M Ia
_cod_database_code 4127191

loop_
_space_group_symop_id
_space_group_symop_operation_xyz
1 x,y,z
2 x+1/2,-y+1/2,z
3 x+1/2,y+1/2,z+1/2
4 x,-y,z+1/2

loop_
_atom_site_label
_atom_site_type_symbol
_atom_site_fract_x
_atom_site_fract_y
_atom_site_fract_z
_atom_site_adp_type
_atom_site_U_iso_or_equiv
_atom_site_site_symmetry_multiplicity
_atom_site_occupancy
_atom_site_calc_flag
Pb1 Pb -0.00330(6) 0.00007(7) 0.129211(18) Uani 0.0350(3) 4 1 d
Pb2 Pb -0.00330(7) -0.00011(7) 0.320883(18) Uani 0.0305(2) 4 1 d
I1 I -0.0033(3) -0.00011(8) 0.22536(7) Uani 0.0647(3) 4 1 d
I2 I -0.0031(2) -0.0003(3) 0.03546(5) Uani 0.0974(8) 4 1 d
I3 I -0.0033(2) 0.0003(3) 0.41431(5) Uani 0.0957(8) 4 1 d
I4 I 0.28301(19) -0.21361(18) 0.31979(6) Uani 0.0804(8) 4 1 d
I5 I 0.28342(20) 0.21313(18) 0.13065(5) Uani 0.0783(8) 4 1 d
I6 I 0.20972(19) -0.71314(18) 0.31963(6) Uani 0.0797(8) 4 1 d
I7 I 0.20918(19) 0.71251(19) 0.13068(5) Uani 0.0777(8) 4 1 d
N1 N 0.425(3) 0.063(3) 0.2357(11) Uiso 0.247(12) 4 1 d
N2 N 0.603(3) 0.061(3) 0.0296(7) Uiso 0.312(8) 4 1 d
N3 N 0.576(5) 0.087(4) -0.1045(8) Uiso 0.312(8) 4 1 d
C1 C 0.546(4) -0.055(4) 0.2330(13) Uiso 0.247(12) 4 1 d
C2 C 0.535(3) -0.030(2) -0.0392(7) Uiso 0.312(8) 4 1 d
C3 C 0.569(4) 0.102(2) -0.0129(7) Uiso 0.312(8) 4 1 d
C4 C 0.381(3) -0.040(3) -0.0208(8) Uiso 0.312(8) 4 1 d
C5 C 0.379(3) -0.109(4) 0.0201(9) Uiso 0.312(8) 4 1 d
C6 C 0.493(5) -0.036(3) -0.0826(7) Uiso 0.312(8) 4 1 d
C7 C 0.485(4) -0.035(4) 0.0490(8) Uiso 0.312(8) 4 1 d
H1c1 H 0.57913 -0.064262 0.205798 Uiso 0.2968 4 1 d
H2c1 H 0.630373 -0.025541 0.249435 Uiso 0.2968 4 1 d
H3c1 H 0.50759 -0.14994 0.242136 Uiso 0.2968 4 1 d
H1c4 H 0.315102 -0.096891 -0.038092 Uiso 0.3748 4 1 d
H2c4 H 0.336201 0.05842 -0.019755 Uiso 0.3748 4 1 d
H1c5 H 0.27824 -0.106135 0.030684 Uiso 0.3748 4 1 d
H2c5 H 0.402223 -0.214718 0.018232 Uiso 0.3748 4 1 d
H1c6 H 0.521082 -0.132091 -0.09347 Uiso 0.3748 4 1 d
H2c6 H 0.386594 -0.02111 -0.085489 Uiso 0.3748 4 1 d
H1c7 H 0.533072 -0.111201 0.065115 Uiso 0.3748 4 1 d
H2c7 H 0.428569 0.02427 0.067748 Uiso 0.3748 4 1 d
H1n1 H 0.456848 0.146201 0.22493 Uiso 0.2968 4 1 d
H2n1 H 0.345088 0.031412 0.223079 Uiso 0.2968 4 1 d
H3n1 H 0.402704 0.078683 0.260659 Uiso 0.2968 4 1 d
H1n2 H 0.690128 0.015425 0.030707 Uiso 0.3748 4 1 d
H2n2 H 0.616152 0.142998 0.043603 Uiso 0.3748 4 1 d
H1n3 H 0.551638 0.173944 -0.094512 Uiso 0.3748 4 1 d
H2n3 H 0.672703 0.072833 -0.102168 Uiso 0.3748 4 1 d
H3n3 H 0.551149 0.08425 -0.129691 Uiso 0.3748 4 1 d
H1c2 H 0.62227 -0.094088 -0.03983 Uiso 0.3748 4 1 d
H1c3 H 0.485267 0.17156 -0.013475 Uiso 0.3748 4 1 d
H2c3 H 0.651597 0.158386 -0.023871 Uiso 0.3748 4 1 d

loop_
_atom_site_aniso_label
_atom_site_aniso_type_symbol
_atom_site_aniso_U_11
_atom_site_aniso_U_22
_atom_site_aniso_U_33
_atom_site_aniso_U_12
_atom_site_aniso_U_13
_atom_site_aniso_U_23
Pb1 Pb 0.0346(4) 0.0317(5) 0.0386(6) -0.0002(3) 0.0001(4) -0.0001(3)
Pb2 Pb 0.0271(3) 0.0287(4) 0.0357(6) -0.0001(3) 0.0002(3) -0.0002(3)
I1 I 0.0828(6) 0.0826(6) 0.0287(4) -0.0072(15) 0.0002(3) 0.0011(12)
I2 I 0.1298(15) 0.1284(16) 0.0338(10) 0.0055(15) -0.0016(11) -0.0044(10)
I3 I 0.1274(15) 0.1290(16) 0.0307(8) 0.0056(14) 0.0002(10) -0.0047(10)
I4 I 0.0683(11) 0.0687(13) 0.1042(16) 0.0465(8) -0.0137(10) -0.0118(9)
I5 I 0.0744(12) 0.0749(14) 0.0856(14) -0.0469(8) 0.0136(9) -0.0126(9)
I6 I 0.0675(11) 0.0664(12) 0.1052(16) -0.0450(8) 0.0096(10) -0.0105(9)
I7 I 0.0730(12) 0.0731(13) 0.0871(14) 0.0451(8) -0.0103(9) -0.0124(9)

loop_
_atom_type_symbol
_atom_type_scat_dispersion_real
_atom_type_scat_dispersion_imag
_atom_type_scat_source
C 0.0033 0.0016 'International Tables Vol C tables 4.2.6.8 and 6.1.1.1'
H 0.0000 0.0000 'International Tables Vol C tables 4.2.6.8 and 6.1.1.1'
I -0.4742 1.8119 'International Tables Vol C tables 4.2.6.8 and 6.1.1.1'
N 0.0061 0.0033 'International Tables Vol C tables 4.2.6.8 and 6.1.1.1'
Pb -3.3944 10.1111 'International Tables Vol C tables 4.2.6.8 and 6.1.1.1'

loop_
_exptl_crystal_face_index_h
_exptl_crystal_face_index_k
_exptl_crystal_face_index_l
_exptl_crystal_face_perp_dist
1.000 0.000 -1.000 0.01000
1.000 1.000 -1.000 0.01000
0.000 1.000 1.000 0.00300
0.000 -1.000 -1.000 0.03300
0.000 -1.000 1.000 0.01600
0.000 1.000 -1.000 0.01700
-1.000 1.000 0.000 0.00800
1.000 -1.000 1.000 0.00700

loop_
_geom_angle_atom_site_label_1
_geom_angle_atom_site_label_2
_geom_angle_atom_site_label_3
_geom_angle_site_symmetry_1
_geom_angle_site_symmetry_3
_geom_angle
I1 Pb1 I2 . . 179.91(5)
I1 Pb1 I5 . . 89.14(5)
I1 Pb1 I5 . 2_455 89.16(5)
I1 Pb1 I7 . 1_545 89.09(5)
I1 Pb1 I7 . 2_455 89.10(5)
I2 Pb1 I5 . . 90.88(5)
I2 Pb1 I5 . 2_455 90.93(6)
I2 Pb1 I7 . 1_545 90.83(6)
I2 Pb1 I7 . 2_455 90.88(5)
I5 Pb1 I5 . 2_455 89.99(5)
I5 Pb1 I7 . 1_545 90.16(5)
I5 Pb1 I7 . 2_455 178.24(5)
I5 Pb1 I7 2_455 1_545 178.24(5)
I5 Pb1 I7 2_455 2_455 89.84(5)
I7 Pb1 I7 1_545 2_455 89.95(5)
I1 Pb2 I3 . . 180.0(5)
I1 Pb2 I4 . . 89.33(5)
I1 Pb2 I4 . 2_445 89.34(5)
I1 Pb2 I6 . 1_565 89.24(5)
I1 Pb2 I6 . 2_445 89.24(5)
I3 Pb2 I4 . . 90.72(5)
I3 Pb2 I4 . 2_445 90.72(6)
I3 Pb2 I6 . 1_565 90.71(6)
I3 Pb2 I6 . 2_445 90.71(5)
I4 Pb2 I4 . 2_445 90.00(5)
I4 Pb2 I6 . 1_565 90.13(4)
I4 Pb2 I6 . 2_445 178.57(5)
I4 Pb2 I6 2_445 1_565 178.57(5)
I4 Pb2 I6 2_445 2_445 89.88(4)
I6 Pb2 I6 1_565 2_445 89.94(4)
Pb1 I1 Pb2 . . 180.0(5)
Pb1 I1 N1 . . 95.2(6)
Pb1 I1 N1 . 2_455 95.0(5)
Pb2 I1 N1 . . 84.8(6)
Pb2 I1 N1 . 2_455 85.0(5)
N1 I1 N1 . 2_455 90.5(6)
Pb1 I2 N2 . 1_455 93.1(4)
Pb1 I2 N2 . 2_455 92.7(3)
N2 I2 N2 1_455 2_455 94.6(6)
Pb2 I3 N3 . 3_445 80.3(4)
Pb2 I3 N3 . 4_455 80.6(4)
N3 I3 N3 3_445 4_455 87.6(8)
Pb2 I4 Pb2 . 2_545 163.40(6)
Pb2 I4 N1 . . 83.8(4)
Pb2 I4 N3 . 3_445 82.9(6)
Pb2 I4 N3 . 4_555 111.3(5)
Pb2 I4 N1 2_545 . 108.4(4)
Pb2 I4 N3 2_545 3_445 84.4(6)
Pb2 I4 N3 2_545 4_555 79.7(5)
N1 I4 N3 . 3_445 166.7(7)
N1 I4 N3 . 4_555 94.3(7)
N3 I4 N3 3_445 4_555 91.4(7)
Pb1 I5 Pb1 . 2_555 163.16(6)
Pb1 I5 N1 . . 93.8(4)
Pb1 I5 N1 2_555 . 95.4(4)
Pb2 I6 Pb2 1_545 2_545 163.13(6)
Pb2 I6 N1 1_545 1_545 83.9(4)
Pb2 I6 N1 1_545 2_445 84.3(4)
Pb2 I6 N3 1_545 3_445 111.2(6)
Pb2 I6 N1 2_545 1_545 85.5(4)
Pb2 I6 N1 2_545 2_445 108.4(4)
Pb2 I6 N3 2_545 3_445 80.1(6)
N1 I6 N1 1_545 2_445 88.4(7)
N1 I6 N3 1_545 3_445 165.0(7)
N1 I6 N3 2_445 3_445 92.2(7)
Pb1 I7 Pb1 1_565 2_555 162.85(6)
I1 N1 I1 . 2_555 107.0(6)
I1 N1 I4 . . 70.1(5)
I1 N1 I5 . . 69.9(5)
I1 N1 I6 . 1_565 70.1(5)
I1 N1 I6 . 2_545 137.0(9)
I1 N1 C1 . . 126.9(19)
I1 N1 H1n1 . . 113.89
I1 N1 H2n1 . . 26.9
I1 N1 H3n1 . . 83.45
I1 N1 I4 2_555 . 136.5(9)
I1 N1 I5 2_555 . 69.1(5)
I1 N1 I6 2_555 1_565 69.2(5)
I1 N1 I6 2_555 2_545 68.5(5)
I1 N1 C1 2_555 . 124.2(19)
I1 N1 H1n1 2_555 . 22.4
I1 N1 H2n1 2_555 . 113.69
I1 N1 H3n1 2_555 . 87.76
I4 N1 I5 . . 137.9(7)
I4 N1 I6 . 1_565 69.4(6)
I4 N1 I6 . 2_545 84.6(7)
I4 N1 C1 . . 81(2)
I4 N1 H1n1 . . 158.24
I4 N1 H2n1 . . 83.63
I4 N1 H3n1 . . 48.86
I5 N1 I6 . 1_565 108.1(6)
I5 N1 I6 . 2_545 135.2(7)
I5 N1 C1 . . 114(2)
I5 N1 H1n1 . . 56.56
I5 N1 H2n1 . . 54.46
I5 N1 H3n1 . . 136.48
I6 N1 I6 1_565 2_545 68.7(6)
I6 N1 C1 1_565 . 138(2)
I6 N1 H1n1 1_565 . 91.36
I6 N1 H2n1 1_565 . 96.5
I6 N1 H3n1 1_565 . 28.59
I6 N1 C1 2_545 . 79.7(19)
I6 N1 H1n1 2_545 . 78.68
I6 N1 H2n1 2_545 . 163.67
I6 N1 H3n1 2_545 . 54.21
C1 N1 H1n1 . . 109.47
C1 N1 H2n1 . . 109.47
C1 N1 H3n1 . . 109.47
H1n1 N1 H2n1 . . 109.47
H1n1 N1 H3n1 . . 109.47
H2n1 N1 H3n1 . . 109.47
I2 N2 I2 1_655 2_555 112.3(7)
I2 N2 C3 1_655 . 107.0(18)
I2 N2 C7 1_655 . 125.2(19)
I2 N2 H1n2 1_655 . 18.92
I2 N2 H2n2 1_655 . 88.28
I2 N2 C3 2_555 . 76.2(13)
I2 N2 C7 2_555 . 111.6(19)
I2 N2 H1n2 2_555 . 131.18
I2 N2 H2n2 2_555 . 36.47
C3 N2 C7 . . 114(2)
C3 N2 H1n2 . . 109.48
C3 N2 H2n2 . . 109.47
C7 N2 H1n2 . . 109.47
C7 N2 H2n2 . . 109.47
H1n2 N2 H2n2 . . 104.53
I3 N3 I3 3_554 4_654 110.2(9)
I3 N3 I4 3_554 3_554 74.7(6)
I3 N3 I4 3_554 4_554 72.4(6)
I3 N3 I6 3_554 3_554 146.4(8)
I3 N3 C6 3_554 . 122(2)
I3 N3 H1n3 3_554 . 13.86
I3 N3 H2n3 3_554 . 107.7
I3 N3 H3n3 3_554 . 97.97
I3 N3 I4 4_654 3_554 73.8(8)
I3 N3 I4 4_654 4_554 146.0(9)
I3 N3 I6 4_654 3_554 70.9(7)
I3 N3 C6 4_654 . 104(2)
I3 N3 H1n3 4_654 . 110.67
I3 N3 H2n3 4_654 . 5.45
I3 N3 H3n3 4_654 . 113.37
I4 N3 I4 3_554 4_554 74.5(5)
I4 N3 I6 3_554 3_554 73.7(6)
I4 N3 C6 3_554 . 161.8(18)
I4 N3 H1n3 3_554 . 87.74
I4 N3 H2n3 3_554 . 68.33
I4 N3 H3n3 3_554 . 57.24
I4 N3 I6 4_554 3_554 88.6(6)
I4 N3 C6 4_554 . 102(2)
I4 N3 H1n3 4_554 . 79.96
I4 N3 H2n3 4_554 . 140.95
I4 N3 H3n3 4_554 . 35.87
I6 N3 C6 3_554 . 88.5(16)
I6 N3 H1n3 3_554 . 160.26
I6 N3 H2n3 3_554 . 70.15
I6 N3 H3n3 3_554 . 54.85
C6 N3 H1n3 . . 109.47
C6 N3 H2n3 . . 109.47
C6 N3 H3n3 . . 109.47
H1n3 N3 H2n3 . . 109.47
H1n3 N3 H3n3 . . 109.47
H2n3 N3 H3n3 . . 109.48
N1 C1 H1c1 . . 109.47
N1 C1 H2c1 . . 109.47
N1 C1 H3c1 . . 109.47
H1c1 C1 H2c1 . . 109.47
H1c1 C1 H3c1 . . 109.47
H2c1 C1 H3c1 . . 109.47
C3 C2 C4 . . 89(2)
C3 C2 C6 . . 130.0(19)
C3 C2 H1c2 . . 108.22
C4 C2 C6 . . 100(2)
C4 C2 H1c2 . . 135.28
C6 C2 H1c2 . . 98.96
N2 C3 C2 . . 114.0(19)
N2 C3 H1c3 . . 109.47
N2 C3 H2c3 . . 109.47
C2 C3 H1c3 . . 109.47
C2 C3 H2c3 . . 109.47
H1c3 C3 H2c3 . . 104.53
C2 C4 C5 . . 114(2)
C2 C4 H1c4 . . 109.47
C2 C4 H2c4 . . 109.47
C5 C4 H1c4 . . 109.47
C5 C4 H2c4 . . 109.47
H1c4 C4 H2c4 . . 104.53
C4 C5 C7 . . 114(3)
C4 C5 H1c5 . . 109.47
C4 C5 H2c5 . . 109.47
C7 C5 H1c5 . . 109.47
C7 C5 H2c5 . . 109.47
H1c5 C5 H2c5 . . 104.53
N3 C6 C2 . . 109(2)
N3 C6 H1c6 . . 109.47
N3 C6 H2c6 . . 109.47
C2 C6 H1c6 . . 109.47
C2 C6 H2c6 . . 109.47
H1c6 C6 H2c6 . . 109.47
N2 C7 C5 . . 114(2)
N2 C7 H1c7 . . 109.47
N2 C7 H2c7 . . 109.47
C5 C7 H1c7 . . 109.47
C5 C7 H2c7 . . 109.47
H1c7 C7 H2c7 . . 104.52

loop_
_geom_bond_atom_site_label_1
_geom_bond_atom_site_label_2
_geom_bond_site_symmetry_2
_geom_bond_distance
Pb1 I1 . 3.219(3)
Pb1 I2 . 3.1383(19)
Pb1 I5 . 3.1650(19)
Pb1 I5 2_455 3.1669(18)
Pb1 I7 1_545 3.1682(18)
Pb1 I7 2_455 3.1681(18)
Pb2 I1 . 3.198(3)
Pb2 I3 . 3.1276(18)
Pb2 I4 . 3.1642(18)
Pb2 I4 2_445 3.1652(18)
Pb2 I6 1_565 3.1667(17)
Pb2 I6 2_445 3.1678(18)
I1 N1 . 3.85(3)
I1 N1 2_455 3.94(3)
I2 N2 1_455 3.53(3)
I2 N2 2_455 4.01(3)
I3 N3 3_445 3.79(3)
I3 N3 4_455 3.86(4)
I4 N1 . 3.94(3)
I4 N3 3_445 3.59(3)
I4 N3 4_555 3.80(4)
I5 N1 . 3.96(4)
I6 N1 1_545 3.93(3)
I6 N1 2_445 4.00(3)
I6 N3 3_445 3.86(3)
N1 C1 . 1.50(5)
N1 H1n1 . 0.87
N1 H2n1 . 0.87
N1 H3n1 . 0.87
N2 C3 . 1.50(3)
N2 C7 . 1.50(4)
N2 H1n2 . 0.87
N2 H2n2 . 0.87
N3 C6 . 1.50(4)
N3 H1n3 . 0.87
N3 H2n3 . 0.87
N3 H3n3 . 0.87
C1 H1c1 . 0.9599
C1 H2c1 . 0.96
C1 H3c1 . 0.96
C2 C3 . 1.50(3)
C2 C4 . 1.50(4)
C2 C6 . 1.50(3)
C2 H1c2 . 0.96
C3 H1c3 . 0.96
C3 H2c3 . 0.96
C4 C5 . 1.50(4)
C4 H1c4 . 0.96
C4 H2c4 . 0.96
C5 C7 . 1.50(4)
C5 H1c5 . 0.96
C5 H2c5 . 0.96
C6 H1c6 . 0.96
C6 H2c6 . 0.96
C7 H1c7 . 0.96
C7 H2c7 . 0.96

loop_
_geom_hbond_atom_site_label_D
_geom_hbond_atom_site_label_H
_geom_hbond_atom_site_label_A
_geom_hbond_distance_DH
_geom_hbond_distance_HA
_geom_hbond_distance_DA
_geom_hbond_angle_DHA
N3 H1n3 C3 0.87 2.46 2.98(4) 118.26

loop_
_twin_individual_id
_twin_individual_mass_fraction_refined
_twin_individual_twin_matrix_11
_twin_individual_twin_matrix_12
_twin_individual_twin_matrix_13
_twin_individual_twin_matrix_21
_twin_individual_twin_matrix_22
_twin_individual_twin_matrix_23
_twin_individual_twin_matrix_31
_twin_individual_twin_matrix_32
_twin_individual_twin_matrix_33
1 0.500(12) 1 0 0 0 1 0 0 0 1
2 0.500(12) -1 0 0 0 -1 0 0 0 -1

loop_
_restr_distance_atom_site_label_1
_restr_distance_atom_site_label_2
_restr_distance_target
_restr_distance_target_weight_param
C1 N1 1.5 0.001
N3 C6 1.5 0.001
C6 C2 1.5 0.001
C2 C4 1.5 0.001
C4 C5 1.5 0.001
C5 C7 1.5 0.001
C7 N2 1.5 0.001
N2 C3 1.5 0.001
C3 C2 1.5 0.001

loop_
_restr_angle_atom_site_label_1
_restr_angle_atom_site_label_2
_restr_angle_atom_site_label_3
_restr_angle_target
_restr_angle_target_weight_param
N3 C6 C2 109.47 0.01
C6 C2 C4 100 0.01
C6 C2 C3 130 0.01
C2 C4 C5 114 0.01
C4 C5 C7 114 0.01
C5 C7 N2 114 0.01
C7 N2 C3 114 0.01
N2 C3 C2 114 0.01
